data_4101582
loop_
_publ_author_name
'Miyasaka, Hitoshi'
'Izawa, Toru'
'Takahashi, Nao'
'Yamashita, Masahiro'
'Dunbar, Kim R'

_publ_section_title
;
 Long-range ordered magnet of a charge-transfer Ru2(4+)/TCNQ
 two-dimensional network compound.
;
_journal_issue 35
_journal_name_full 'Journal of the American Chemical Society'
_journal_page_first 11358
_journal_page_last 11359
_journal_paper_doi 10.1021/ja063963s
_journal_volume 128
_journal_year 2006
_chemical_formula_moiety 'C52 H34 F24 N4 O16 Ru4 '
_chemical_formula_sum 'C52 H34 F24 N4 O16 Ru4'
_chemical_formula_weight 1831.10
_space_group_IT_number 12
_symmetry_cell_setting monoclinic
_symmetry_Int_Tables_number 12
_symmetry_space_group_name_Hall '-C 2y'
_symmetry_space_group_name_H-M 'C 1 2/m 1'
_cell_angle_alpha 90.0000
_cell_angle_beta 95.594(3)
_cell_angle_gamma 90.0000
_cell_formula_units_Z 2
_cell_length_a 16.7809(8)
_cell_length_b 20.8853(10)
_cell_length_c 8.7101(4)
_cell_measurement_reflns_used 6031
_cell_measurement_temperature 118.1
_cell_measurement_theta_max 31.0
_cell_measurement_theta_min 3.2
_cell_volume 3038.1(2)
_computing_cell_refinement CrystalClear
_computing_data_collection CrystalClear
_computing_data_reduction CrystalStructure
_computing_publication_material 'CrystalStructure 3.7.0'
_computing_structure_refinement CRYSTALS
_computing_structure_solution SHELXS97
_diffrn_detector_area_resol_mean 7.31
_diffrn_measured_fraction_theta_full 0.991
_diffrn_measured_fraction_theta_max 0.878
_diffrn_measurement_device_type 'Rigaku Saturn'
_diffrn_measurement_method \w
_diffrn_radiation_type 'Mo K\a'
_diffrn_radiation_wavelength 0.71070
_diffrn_reflns_av_R_equivalents 0.016
_diffrn_reflns_limit_h_max 22
_diffrn_reflns_limit_h_min -22
_diffrn_reflns_limit_k_max 28
_diffrn_reflns_limit_k_min -28
_diffrn_reflns_limit_l_max 12
_diffrn_reflns_limit_l_min -11
_diffrn_reflns_number 13634
_diffrn_reflns_theta_full 26.50
_diffrn_reflns_theta_max 31.11
_exptl_absorpt_coefficient_mu 1.120
_exptl_absorpt_correction_T_max 0.894
_exptl_absorpt_correction_T_min 0.723
_exptl_absorpt_correction_type multi-scan
_exptl_absorpt_process_details 'Jacobson, R. (1998) Private communication'
_exptl_crystal_colour greenishblue
_exptl_crystal_density_diffrn 2.001
_exptl_crystal_density_method 'not measured'
_exptl_crystal_description prism
_exptl_crystal_F_000 1788.00
_exptl_crystal_size_max 0.15
_exptl_crystal_size_mid 0.13
_exptl_crystal_size_min 0.10
_refine_diff_density_max 3.74
_refine_diff_density_min -1.37
_refine_ls_extinction_method none
_refine_ls_goodness_of_fit_ref 1.000
_refine_ls_hydrogen_treatment refall
_refine_ls_number_parameters 253
_refine_ls_number_reflns 3205
_refine_ls_R_factor_gt 0.0452
_refine_ls_shift/su_max 0.0000
_refine_ls_structure_factor_coef Fsqd
_refine_ls_weighting_details 'w = 1/[0.0048Fo^2^ + 3.0000\s(Fo^2^) + 0.5000]/(4Fo^2^)'
_refine_ls_weighting_scheme calc
_refine_ls_wR_factor_ref 0.1523
_reflns_number_gt 3062
_reflns_number_total 3209
_reflns_threshold_expression F^2^>2.0\s(F^2^)
_cod_data_source_file ja063963ssi20060606_082446.cif
_cod_data_source_block '__Ru2TCNQ'
_cod_original_formula_sum 'C52 H34 F24 N4 O16 Ru4 '
_cod_database_code 4101582

loop_
_symmetry_equiv_pos_site_id
_symmetry_equiv_pos_as_xyz
1 +X,+Y,+Z
2 -X,+Y,-Z
3 -X,-Y,-Z
4 +X,-Y,+Z
5 1/2+X,1/2+Y,+Z
6 1/2-X,1/2+Y,-Z
7 1/2-X,1/2-Y,-Z
8 1/2+X,1/2-Y,+Z

loop_
_atom_site_label
_atom_site_type_symbol
_atom_site_fract_x
_atom_site_fract_y
_atom_site_fract_z
_atom_site_U_iso_or_equiv
_atom_site_adp_type
_atom_site_occupancy
_atom_site_symmetry_multiplicity
_atom_site_calc_flag
_atom_site_refinement_flags
Ru(1) Ru 0.229230(10) 0.201200(10) 0.45099(2) 0.01228(11) Uani 1.00 1 d .
F(1) F 0.35160(16) 0.24007(12) 0.0022(2) 0.0397(6) Uani 1.00 1 d .
F(2) F 0.43295(14) 0.30442(12) 0.1290(3) 0.0392(7) Uani 1.00 1 d .
F(3) F 0.32019(13) 0.33879(11) 0.0257(2) 0.0339(5) Uani 1.00 1 d .
F(4) F 0.03364(14) 0.39468(12) 0.3393(3) 0.0471(6) Uani 1.00 1 d .
F(5) F -0.02450(14) 0.30248(11) 0.3398(3) 0.0435(7) Uani 1.00 1 d .
F(6) F 0.03773(17) 0.33165(14) 0.1478(2) 0.0512(7) Uani 1.00 1 d .
O(1) O 0.28410(12) 0.22077(11) 0.2539(2) 0.0170(5) Uani 1.00 1 d .
O(2) O 0.12480(12) 0.24442(10) 0.3536(2) 0.0185(5) Uani 1.00 1 d .
O(3) O 0.17639(13) 0.18285(12) 0.6526(2) 0.0200(5) Uani 1.00 1 d .
O(4) O 0.33377(12) 0.16053(10) 0.5504(2) 0.0186(5) Uani 1.00 1 d .
N(1) N 0.18682(14) 0.10526(12) 0.3470(2) 0.0176(6) Uani 1.00 1 d .
C(1) C 0.31805(17) 0.27369(14) 0.2467(3) 0.0171(7) Uani 1.00 1 d .
C(2) C 0.3558(2) 0.28897(17) 0.0989(4) 0.0237(8) Uani 1.00 1 d .
C(3) C 0.1181(2) 0.30319(13) 0.3748(3) 0.0172(7) Uani 1.00 1 d .
C(4) C 0.0404(2) 0.33477(18) 0.2990(4) 0.0286(8) Uani 1.00 1 d .
C(5) C 0.16124(17) 0.05861(12) 0.2953(3) 0.0139(6) Uani 1.00 1 d .
C(6) C 0.1280(2) 0.0000 0.2321(4) 0.0131(9) Uani 1.00 2 d S
C(7) C 0.0645(2) 0.0000 0.1164(4) 0.0129(8) Uani 1.00 2 d S
C(8) C 0.03085(17) 0.05964(12) 0.0567(3) 0.0153(6) Uani 1.00 1 d .
C(9) C 0.3691(5) 0.000000(10) 0.3342(17) 0.106(4) Uani 1.00 2 d S
C(10) C 0.3512(6) 0.0000 0.1939(18) 0.087(3) Uani 1.00 2 d S
C(11) C 0.3414(3) 0.0607(2) 0.1106(10) 0.0699(18) Uani 1.00 1 d .
C(12) C 0.3167(4) 0.0569(3) -0.0429(13) 0.096(2) Uani 1.00 1 d .
C(13) C 0.3085(6) 0.0000 -0.1309(17) 0.095(3) Uani 1.00 2 d S
C(14) C 0.2818(13) 0.000000(10) -0.295(2) 0.286(11) Uani 1.00 2 d S
C(15) C 0.000000(10) 0.1407(3) 0.500000(10) 0.063(2) Uani 1.00 2 d S
C(16) C 0.0000 0.0650(3) 0.5000 0.069(2) Uani 1.00 2 d S
C(17) C 0.0566(2) 0.0319(3) 0.5888(5) 0.0679(16) Uani 1.00 1 d .
H(1) H 0.0518 0.0991 0.0972 0.018 Uiso 1.00 1 c R
H(2) H 0.4201 0.0195 0.3567 0.127 Uiso 1.00 1 c R
H(3) H 0.3301 0.0233 0.3832 0.127 Uiso 1.00 1 c R
H(4) H 0.3711 -0.0428 0.3711 0.127 Uiso 1.00 1 c R
H(5) H 0.3516 0.1007 0.1607 0.085 Uiso 1.00 1 c R
H(6) H 0.3038 0.0960 -0.0954 0.115 Uiso 1.00 1 c R
H(7) H 0.3205 0.0212 -0.3499 0.320 Uiso 1.00 1 c R
H(8) H 0.2757 -0.0429 -0.3308 0.320 Uiso 1.00 1 c R
H(9) H 0.2320 0.0217 -0.3121 0.320 Uiso 1.00 1 c R
H(10) H 0.0455 0.1559 0.4541 0.076 Uiso 1.00 1 c R
H(11) H -0.0474 0.1559 0.4428 0.076 Uiso 1.00 1 c R
H(12) H 0.0019 0.1559 0.6031 0.076 Uiso 1.00 1 c R
H(13) H 0.0963 0.0545 0.6523 0.083 Uiso 1.00 1 c R

loop_
_atom_site_aniso_label
_atom_site_aniso_U_11
_atom_site_aniso_U_22
_atom_site_aniso_U_33
_atom_site_aniso_U_12
_atom_site_aniso_U_13
_atom_site_aniso_U_23
Ru(1) 0.0153(2) 0.0097(2) 0.0117(2) -0.00258(6) 0.00036(13) -0.00134(6)
F(1) 0.0607(15) 0.0374(12) 0.0242(10) -0.0031(11) 0.0202(10) -0.0049(9)
F(2) 0.0250(12) 0.0600(17) 0.0339(13) -0.0016(9) 0.0100(10) 0.0137(10)
F(3) 0.0412(12) 0.0369(12) 0.0248(10) 0.0072(9) 0.0086(9) 0.0155(9)
F(4) 0.0445(13) 0.0326(12) 0.0598(15) 0.0206(10) -0.0172(11) -0.0067(11)
F(5) 0.0192(12) 0.0585(18) 0.0520(16) 0.0010(9) -0.0006(11) -0.0057(11)
F(6) 0.0522(15) 0.079(2) 0.0205(10) 0.0323(14) -0.0054(10) 0.0029(11)
O(1) 0.0208(11) 0.0160(10) 0.0140(10) -0.0003(9) 0.0017(8) -0.0018(9)
O(2) 0.0185(10) 0.0185(10) 0.0175(10) 0.0016(8) -0.0030(9) -0.0016(8)
O(3) 0.0290(12) 0.0136(10) 0.0181(11) -0.0048(9) 0.0060(9) 0.0005(9)
O(4) 0.0213(10) 0.0147(10) 0.0193(10) 0.0021(7) -0.0003(8) -0.0002(7)
N(1) 0.0185(12) 0.0153(13) 0.0191(12) -0.0009(9) 0.0012(9) -0.0026(9)
C(1) 0.0164(13) 0.0188(15) 0.0160(13) 0.0010(11) 0.0020(10) 0.0019(11)
C(2) 0.0275(18) 0.0241(15) 0.0200(16) 0.0010(13) 0.0055(14) 0.0032(12)
C(3) 0.0179(15) 0.0231(16) 0.0108(14) 0.0020(10) 0.0024(12) 0.0030(10)
C(4) 0.0283(17) 0.0346(18) 0.0214(16) 0.0093(14) -0.0055(13) -0.0053(13)
C(5) 0.0138(12) 0.0140(13) 0.0136(12) 0.0024(10) 0.0003(10) 0.0010(10)
C(6) 0.0131(18) 0.0121(18) 0.0140(17) 0.0000 -0.0002(14) 0.0000
C(7) 0.0119(17) 0.0106(17) 0.0160(18) 0.0000 0.0008(14) 0.0000
C(8) 0.0183(13) 0.0088(12) 0.0185(14) -0.0009(10) -0.0006(11) -0.0002(10)
C(9) 0.031(4) 0.062(5) 0.225(15) 0.0000 0.007(6) 0.0000
C(10) 0.048(5) 0.062(5) 0.150(11) 0.0000 0.011(6) 0.0000
C(11) 0.040(2) 0.030(2) 0.142(6) 0.004(2) 0.026(3) -0.010(3)
C(12) 0.072(4) 0.054(3) 0.161(8) 0.014(3) 0.001(5) -0.000(4)
C(13) 0.077(6) 0.057(5) 0.149(11) 0.0000 0.007(7) 0.0000
C(14) 0.25(2) 0.084(10) 0.47(3) 0.0000 -0.26(2) 0.0000
C(15) 0.048(4) 0.060(4) 0.082(5) 0.0000 0.003(3) 0.0000
C(16) 0.116(7) 0.022(2) 0.084(5) 0.0000 0.082(6) 0.0000
C(17) 0.043(2) 0.123(5) 0.042(2) -0.055(2) 0.026(2) -0.035(2)

loop_
_atom_type_symbol
_atom_type_description
_atom_type_scat_dispersion_real
_atom_type_scat_dispersion_imag
_atom_type_scat_source
C C 0.003 0.002
;
International Tables for Crystallography
(1992, Vol. C, Tables 4.2.6.8 and 6.1.1.4)
;
H H 0.000 0.000
;
International Tables for Crystallography
(1992, Vol. C, Table 6.1.1.4)
;
N N 0.006 0.003
;
International Tables for Crystallography
(1992, Vol. C, Tables 4.2.6.8 and 6.1.1.4)
;
O O 0.011 0.006
;
International Tables for Crystallography
(1992, Vol. C, Tables 4.2.6.8 and 6.1.1.4)
;
F F 0.017 0.010
;
International Tables for Crystallography
(1992, Vol. C, Tables 4.2.6.8 and 6.1.1.4)
;
Ru Ru -1.259 0.836
;
International Tables for Crystallography
(1992, Vol. C, Tables 4.2.6.8 and 6.1.1.4)
;

loop_
_geom_angle_atom_site_label_1
_geom_angle_atom_site_label_2
_geom_angle_atom_site_label_3
_geom_angle
_geom_angle_site_symmetry_1
_geom_angle_site_symmetry_3
Ru(1) Ru(1) O(1) 89.41(6) 55607 .
Ru(1) Ru(1) O(2) 88.82(5) 55607 .
Ru(1) Ru(1) O(3) 89.34(6) 55607 .
Ru(1) Ru(1) O(4) 89.69(5) 55607 .
Ru(1) Ru(1) N(1) 178.44(6) 55607 .
O(1) Ru(1) O(2) 90.07(8) . .
O(1) Ru(1) O(3) 178.50(8) . .
O(1) Ru(1) O(4) 90.03(8) . .
O(1) Ru(1) N(1) 89.48(9) . .
O(2) Ru(1) O(3) 90.73(8) . .
O(2) Ru(1) O(4) 178.51(8) . .
O(2) Ru(1) N(1) 90.09(8) . .
O(3) Ru(1) O(4) 89.13(8) . .
O(3) Ru(1) N(1) 91.78(9) . .
O(4) Ru(1) N(1) 91.40(8) . .
Ru(1) O(1) C(1) 117.32(19) . .
Ru(1) O(2) C(3) 116.8(2) . .
Ru(1) O(3) C(1) 116.5(2) . 55607
Ru(1) O(4) C(3) 116.82(19) . 55607
Ru(1) N(1) C(5) 176.1(2) . .
O(1) C(1) O(3) 127.4(2) . 55607
O(1) C(1) C(2) 117.2(2) . .
O(3) C(1) C(2) 115.4(2) 55607 .
F(1) C(2) F(2) 107.6(3) . .
F(1) C(2) F(3) 107.7(2) . .
F(1) C(2) C(1) 112.1(2) . .
F(2) C(2) F(3) 106.7(2) . .
F(2) C(2) C(1) 111.1(2) . .
F(3) C(2) C(1) 111.4(2) . .
O(2) C(3) O(4) 127.8(3) . 55607
O(2) C(3) C(4) 116.1(2) . .
O(4) C(3) C(4) 116.1(2) 55607 .
F(4) C(4) F(5) 108.2(3) . .
F(4) C(4) F(6) 108.7(3) . .
F(4) C(4) C(3) 112.6(2) . .
F(5) C(4) F(6) 106.7(3) . .
F(5) C(4) C(3) 109.9(2) . .
F(6) C(4) C(3) 110.6(3) . .
N(1) C(5) C(6) 179.0(3) . .
C(5) C(6) C(5) 117.4(3) . 55504
C(5) C(6) C(7) 121.29(17) . .
C(5) C(6) C(7) 121.29(17) 55504 .
C(6) C(7) C(8) 120.36(16) . .
C(6) C(7) C(8) 120.36(16) . 55504
C(8) C(7) C(8) 119.3(2) . 55504
C(7) C(8) C(8) 120.4(2) . 55502
C(9) C(10) C(11) 119.9(6) . .
C(9) C(10) C(11) 119.9(6) . 55504
C(11) C(10) C(11) 120.2(11) . 55504
C(10) C(11) C(12) 116.5(7) . .
C(11) C(12) C(13) 125.8(8) . .
C(12) C(13) C(12) 114.5(11) . 55504
C(12) C(13) C(14) 122.5(6) . .
C(12) C(13) C(14) 122.5(6) 55504 .
C(15) C(16) C(17) 120.7(3) . .
C(15) C(16) C(17) 120.7(3) . 55602
C(17) C(16) C(17) 118.6(6) . 55602
C(16) C(17) C(17) 120.7(5) . 55504
C(7) C(8) H(1) 119.7 . .
C(8) C(8) H(1) 119.9 55502 .
C(10) C(9) H(2) 109.5 . .
C(10) C(9) H(2) 109.5 . 55504
C(10) C(9) H(3) 109.5 . .
C(10) C(9) H(3) 109.5 . 55504
C(10) C(9) H(4) 109.5 . .
C(10) C(9) H(4) 109.5 . 55504
H(2) C(9) H(2) 50.8 . 55504
H(2) C(9) H(3) 109.5 . .
H(2) C(9) H(3) 140.6 . 55504
H(2) C(9) H(4) 109.5 . .
H(2) C(9) H(4) 61.7 . 55504
H(2) C(9) H(3) 140.6 55504 .
H(2) C(9) H(3) 109.5 55504 55504
H(2) C(9) H(4) 61.7 55504 .
H(2) C(9) H(4) 109.5 55504 55504
H(3) C(9) H(3) 61.7 . 55504
H(3) C(9) H(4) 109.5 . .
H(3) C(9) H(4) 50.8 . 55504
H(3) C(9) H(4) 50.8 55504 .
H(3) C(9) H(4) 109.5 55504 55504
H(4) C(9) H(4) 140.6 . 55504
C(10) C(11) H(5) 121.8(10) . .
C(12) C(11) H(5) 121.8(8) . .
C(11) C(12) H(6) 117.1(10) . .
C(13) C(12) H(6) 117.1(12) . .
C(13) C(14) H(7) 109.5 . .
C(13) C(14) H(7) 109.5 . 55504
C(13) C(14) H(8) 109.5 . .
C(13) C(14) H(8) 109.5 . 55504
C(13) C(14) H(9) 109.5 . .
C(13) C(14) H(9) 109.5 . 55504
H(7) C(14) H(7) 55.4 . 55504
H(7) C(14) H(8) 109.5 . .
H(7) C(14) H(8) 57.1 . 55504
H(7) C(14) H(9) 109.5 . .
H(7) C(14) H(9) 141.1 . 55504
H(7) C(14) H(8) 57.1 55504 .
H(7) C(14) H(8) 109.5 55504 55504
H(7) C(14) H(9) 141.1 55504 .
H(7) C(14) H(9) 109.5 55504 55504
H(8) C(14) H(8) 141.0 . 55504
H(8) C(14) H(9) 109.5 . .
H(8) C(14) H(9) 55.4 . 55504
H(8) C(14) H(9) 55.4 55504 .
H(8) C(14) H(9) 109.5 55504 55504
H(9) C(14) H(9) 57.1 . 55504
C(16) C(15) H(10) 109.5 . .
C(16) C(15) H(10) 109.5 . 55602
C(16) C(15) H(11) 109.5 . .
C(16) C(15) H(11) 109.5 . 55602
C(16) C(15) H(12) 109.5 . .
C(16) C(15) H(12) 109.5 . 55602
H(10) C(15) H(10) 141.1 . 55602
H(10) C(15) H(11) 109.5 . .
H(10) C(15) H(11) 56.3 . 55602
H(10) C(15) H(12) 109.5 . .
H(10) C(15) H(12) 56.3 . 55602
H(10) C(15) H(11) 56.3 55602 .
H(10) C(15) H(11) 109.5 55602 55602
H(10) C(15) H(12) 56.3 55602 .
H(10) C(15) H(12) 109.5 55602 55602
H(11) C(15) H(11) 141.1 . 55602
H(11) C(15) H(12) 109.5 . .
H(11) C(15) H(12) 56.3 . 55602
H(11) C(15) H(12) 56.3 55602 .
H(11) C(15) H(12) 109.5 55602 55602
H(12) C(15) H(12) 141.1 . 55602
C(16) C(17) H(13) 119.4 . .
C(17) C(17) H(13) 119.9 55504 .

loop_
_geom_bond_atom_site_label_1
_geom_bond_atom_site_label_2
_geom_bond_distance
_geom_bond_site_symmetry_2
Ru(1) Ru(1) 2.2921(2) 55607
Ru(1) O(1) 2.067(2) .
Ru(1) O(2) 2.077(2) .
Ru(1) O(3) 2.079(2) .
Ru(1) O(4) 2.062(2) .
Ru(1) N(1) 2.284(2) .
F(1) C(2) 1.322(4) .
F(2) C(2) 1.335(4) .
F(3) C(2) 1.332(4) .
F(4) C(4) 1.307(4) .
F(5) C(4) 1.358(4) .
F(6) C(4) 1.315(4) .
O(1) C(1) 1.248(3) .
O(2) C(3) 1.248(3) .
O(3) C(1) 1.259(3) 55607
O(4) C(3) 1.244(3) 55607
N(1) C(5) 1.140(3) .
C(1) C(2) 1.523(4) .
C(3) C(4) 1.550(4) .
C(5) C(6) 1.433(3) .
C(6) C(7) 1.393(5) .
C(7) C(8) 1.444(3) .
C(7) C(8) 1.444(3) 55504
C(8) C(8) 1.359(3) 55502
C(9) C(10) 1.23(2) .
C(10) C(11) 1.463(9) .
C(10) C(11) 1.463(9) 55504
C(11) C(12) 1.362(14) .
C(12) C(13) 1.414(11) .
C(13) C(14) 1.46(2) .
C(15) C(16) 1.582(10) .
C(16) C(17) 1.355(6) .
C(16) C(17) 1.355(6) 55602
C(17) C(17) 1.330(9) 55504
C(8) H(1) 0.950 .
C(9) H(2) 0.950 .
C(9) H(2) 0.950 55504
C(9) H(3) 0.950 .
C(9) H(3) 0.950 55504
C(9) H(4) 0.950 .
C(9) H(4) 0.950 55504
C(11) H(5) 0.950(8) .
C(12) H(6) 0.950(11) .
C(14) H(7) 0.950 .
C(14) H(7) 0.950 55504
C(14) H(8) 0.950 .
C(14) H(8) 0.950 55504
C(14) H(9) 0.950 .
C(14) H(9) 0.950 55504
C(15) H(10) 0.950 .
C(15) H(10) 0.950 55602
C(15) H(11) 0.950 .
C(15) H(11) 0.950 55602
C(15) H(12) 0.950 .
C(15) H(12) 0.950 55602
C(17) H(13) 0.950 .

loop_
_geom_contact_atom_site_label_1
_geom_contact_atom_site_label_2
_geom_contact_distance
_geom_contact_site_symmetry_2
F(1) F(1) 3.432(3) 55507
F(1) F(3) 3.308(3) 55507
F(1) F(5) 3.546(3) 55508
F(1) F(6) 2.806(3) 55507
F(1) F(6) 3.583(3) 55508
F(1) O(1) 3.136(3) 55507
F(1) O(2) 3.179(3) 55507
F(1) C(1) 3.418(3) 55507
F(1) C(2) 3.558(4) 55507
F(1) C(3) 3.490(4) 55507
F(2) F(2) 3.332(3) 65502
F(2) F(5) 2.934(3) 55508
F(2) F(6) 3.337(3) 55508
F(2) C(8) 3.352(3) 55507
F(2) C(8) 3.370(3) 55508
F(2) C(15) 3.509(3) 55607
F(3) F(1) 3.308(3) 55507
F(3) O(1) 3.116(2) 55507
F(3) N(1) 3.442(3) 55507
F(3) C(5) 3.560(3) 55507
F(3) C(8) 3.408(3) 55507
F(3) C(11) 3.541(5) 55507
F(3) C(12) 3.179(8) 55507
F(4) F(4) 3.119(3) 55602
F(4) F(5) 3.410(4) 55602
F(4) C(9) 3.526(7) 45505
F(5) F(1) 3.546(3) 45508
F(5) F(2) 2.934(3) 45508
F(5) F(4) 3.410(4) 55602
F(5) F(5) 2.831(4) 55602
F(5) O(1) 3.262(3) 45508
F(5) O(2) 3.509(3) 55602
F(5) O(3) 3.574(3) 55602
F(5) O(4) 3.235(3) 45508
F(5) C(1) 3.123(3) 45508
F(5) C(2) 3.356(4) 45508
F(5) C(3) 3.067(4) 55602
F(5) C(4) 3.254(4) 55602
F(6) F(1) 2.806(3) 55507
F(6) F(1) 3.583(3) 45508
F(6) F(2) 3.337(3) 45508
F(6) C(12) 3.558(8) 55507
O(1) F(1) 3.136(3) 55507
O(1) F(3) 3.116(2) 55507
O(1) F(5) 3.262(3) 55508
O(2) F(1) 3.179(3) 55507
O(2) F(5) 3.509(3) 55602
O(2) C(15) 3.350(5) .
O(3) F(5) 3.574(3) 55602
O(3) C(15) 3.246(3) .
O(4) F(5) 3.235(3) 55508
N(1) F(3) 3.442(3) 55507
N(1) C(11) 3.588(7) .
N(1) C(17) 3.530(6) .
C(1) F(1) 3.418(3) 55507
C(1) F(5) 3.123(3) 55508
C(2) F(1) 3.558(4) 55507
C(2) F(5) 3.356(4) 55508
C(3) F(1) 3.490(4) 55507
C(3) F(5) 3.067(4) 55602
C(4) F(5) 3.254(4) 55602
C(5) F(3) 3.560(3) 55507
C(5) C(11) 3.560(7) .
C(5) C(16) 3.385(2) .
C(5) C(17) 3.288(5) .
C(6) C(16) 3.589(4) .
C(6) C(16) 3.589(4) 55603
C(6) C(17) 3.502(6) .
C(6) C(17) 3.502(6) 55504
C(7) C(8) 2.432(4) 55503
C(7) C(17) 3.491(6) 55602
C(7) C(17) 3.491(6) 55603
C(8) F(2) 3.352(3) 55507
C(8) F(2) 3.370(3) 45508
C(8) F(3) 3.408(3) 55507
C(8) C(8) 2.838(3) 55503
C(8) C(17) 3.593(5) 55602
C(9) F(4) 3.526(7) 54505
C(9) F(4) 3.526(7) 55508
C(11) F(3) 3.541(5) 55507
C(11) N(1) 3.588(7) .
C(11) C(5) 3.560(7) .
C(12) F(3) 3.179(8) 55507
C(12) F(6) 3.558(8) 55507
C(15) F(2) 3.509(3) 55607
C(15) F(2) 3.509(3) 45508
C(15) O(2) 3.350(5) .
C(15) O(2) 3.350(5) 55602
C(15) O(3) 3.246(3) .
C(15) O(3) 3.246(3) 55602
C(16) C(5) 3.385(2) .
C(16) C(5) 3.385(2) 55602
C(16) C(6) 3.589(4) .
C(16) C(6) 3.589(4) 55602
C(16) C(16) 2.714(9) 55603
C(16) C(17) 2.334(8) 55603
C(17) N(1) 3.530(6) .
C(17) C(5) 3.288(5) .
C(17) C(6) 3.502(6) .
C(17) C(7) 3.491(6) 55602
C(17) C(8) 3.593(5) 55602
C(17) C(16) 2.334(8) 55603
C(17) C(17) 2.683(7) 55603
Ru(1) H(10) 3.228 .
Ru(1) H(11) 3.408 55602
F(1) H(5) 3.222(6) .
F(1) H(6) 3.207(7) .
F(2) H(1) 2.848 55507
F(2) H(1) 2.868 55508
F(2) H(10) 3.351 55508
F(2) H(11) 2.845 55508
F(2) H(12) 2.613 55607
F(2) H(13) 3.569 55607
F(3) H(1) 2.809 55507
F(3) H(5) 3.411(6) 55507
F(3) H(6) 2.608(8) 55507
F(4) H(2) 3.241 45505
F(4) H(2) 3.229 55607
F(4) H(2) 2.631 45508
F(4) H(3) 3.595 55607
F(4) H(4) 3.061 45505
F(4) H(4) 3.136 55606
F(4) H(5) 3.291(6) 45508
F(4) H(7) 3.597 55506
F(4) H(7) 3.008 55507
F(4) H(8) 3.463 55506
F(5) H(5) 3.196(6) 45508
F(5) H(10) 3.393 .
F(5) H(10) 3.584 55602
F(5) H(11) 3.224 .
F(5) H(12) 3.119 55602
F(6) H(5) 3.440(6) 45508
F(6) H(6) 3.130(8) 55507
O(1) H(5) 2.901(6) .
O(2) H(10) 2.487 .
O(2) H(11) 3.578 .
O(2) H(11) 2.950 55602
O(2) H(12) 2.870 55602
O(3) H(6) 3.430(9) 55601
O(3) H(8) 3.361 55604
O(3) H(9) 3.498 55601
O(3) H(10) 2.719 .
O(3) H(11) 2.312 55602
O(3) H(12) 2.972 .
O(3) H(12) 3.596 55602
O(3) H(13) 2.998 .
O(4) H(3) 3.212 .
O(4) H(4) 3.011 55504
O(4) H(6) 3.448(11) 55601
O(4) H(7) 3.052 55601
O(4) H(8) 2.874 55604
N(1) H(3) 2.943 .
N(1) H(3) 3.598 55504
N(1) H(4) 3.344 55504
N(1) H(5) 3.342(7) .
N(1) H(8) 3.314 55604
N(1) H(9) 3.463 55601
N(1) H(10) 2.836 .
N(1) H(11) 3.283 55602
N(1) H(12) 3.406 55602
N(1) H(13) 3.359 .
C(1) H(6) 3.578(8) 55507
C(1) H(11) 3.071 55508
C(1) H(12) 3.498 55607
C(2) H(1) 3.362 55507
C(2) H(6) 3.596(8) 55507
C(2) H(11) 3.462 55508
C(2) H(12) 3.543 55607
C(3) H(6) 3.563(10) 55507
C(3) H(10) 3.404 .
C(4) H(5) 3.544(6) 45508
C(5) H(3) 2.956 .
C(5) H(3) 3.335 55504
C(5) H(4) 3.534 55504
C(5) H(9) 3.593 55601
C(5) H(10) 3.215 .
C(5) H(12) 3.588 55602
C(5) H(13) 3.395 .
C(6) H(3) 3.550 .
C(6) H(3) 3.550 55504
C(7) H(1) 3.294 55503
C(8) H(13) 3.471 55602
C(9) H(7) 2.978 55601
C(9) H(7) 2.978 55604
C(9) H(8) 3.560 55601
C(9) H(8) 3.560 55604
C(14) H(3) 3.030 55401
C(14) H(3) 3.030 55404
C(14) H(4) 3.512 55401
C(14) H(4) 3.512 55404
C(14) H(13) 3.304 55401
C(14) H(13) 3.304 55404
C(16) H(13) 3.191 55603
C(17) H(9) 2.993 55601
C(17) H(9) 3.189 55604
H(1) F(2) 2.848 55507
H(1) F(2) 2.868 45508
H(1) F(3) 2.809 55507
H(1) C(2) 3.362 55507
H(1) H(10) 3.338 .
H(1) H(12) 3.081 55602
H(1) H(13) 3.587 55602
H(2) F(4) 3.241 54505
H(2) F(4) 3.229 55607
H(2) F(4) 2.631 55508
H(2) H(2) 3.481 65602
H(2) H(2) 3.575 65603
H(2) H(7) 3.187 55601
H(2) H(7) 3.298 55604
H(3) F(4) 3.595 55607
H(3) O(4) 3.212 .
H(3) N(1) 2.943 .
H(3) N(1) 3.598 55504
H(3) C(5) 2.956 .
H(3) C(5) 3.335 55504
H(3) C(6) 3.550 .
H(3) C(14) 3.030 55601
H(3) H(7) 2.347 55601
H(3) H(7) 2.524 55604
H(3) H(8) 3.066 55601
H(3) H(8) 2.767 55604
H(3) H(9) 3.257 55601
H(3) H(9) 3.390 55604
H(4) F(4) 3.061 54505
H(4) F(4) 3.136 54606
H(4) O(4) 3.011 55504
H(4) N(1) 3.344 55504
H(4) C(5) 3.534 55504
H(4) C(14) 3.512 55601
H(4) H(7) 2.969 55601
H(4) H(7) 2.690 55604
H(4) H(8) 3.181 55601
H(5) F(1) 3.222(6) .
H(5) F(3) 3.411(6) 55507
H(5) F(4) 3.291(6) 55508
H(5) F(5) 3.196(6) 55508
H(5) F(6) 3.440(6) 55508
H(5) O(1) 2.901(6) .
H(5) N(1) 3.342(7) .
H(5) C(4) 3.544(6) 55508
H(6) F(1) 3.207(7) .
H(6) F(3) 2.608(8) 55507
H(6) F(6) 3.130(8) 55507
H(6) O(3) 3.430(9) 55401
H(6) O(4) 3.448(11) 55401
H(6) C(1) 3.578(8) 55507
H(6) C(2) 3.596(8) 55507
H(6) C(3) 3.563(10) 55507
H(7) F(4) 3.597 54506
H(7) F(4) 3.008 55507
H(7) O(4) 3.052 55401
H(7) C(9) 2.978 55401
H(7) H(2) 3.187 55401
H(7) H(2) 3.298 55404
H(7) H(3) 2.347 55401
H(7) H(3) 2.524 55404
H(7) H(4) 2.969 55401
H(7) H(4) 2.690 55404
H(8) F(4) 3.463 54506
H(8) O(3) 3.361 55404
H(8) O(4) 2.874 55404
H(8) N(1) 3.314 55404
H(8) C(9) 3.560 55401
H(8) H(3) 3.066 55401
H(8) H(3) 2.767 55404
H(8) H(4) 3.181 55401
H(8) H(13) 3.008 55404
H(9) O(3) 3.498 55401
H(9) N(1) 3.463 55401
H(9) C(5) 3.593 55401
H(9) C(17) 2.993 55401
H(9) C(17) 3.189 55404
H(9) H(3) 3.257 55401
H(9) H(3) 3.390 55404
H(9) H(13) 2.369 55401
H(9) H(13) 2.771 55404
H(10) Ru(1) 3.228 .
H(10) F(2) 3.351 45508
H(10) F(5) 3.393 .
H(10) F(5) 3.584 55602
H(10) O(2) 2.487 .
H(10) O(3) 2.719 .
H(10) N(1) 2.836 .
H(10) C(3) 3.404 .
H(10) C(5) 3.215 .
H(10) H(1) 3.338 .
H(11) Ru(1) 3.408 55602
H(11) F(2) 2.845 45508
H(11) F(5) 3.224 .
H(11) O(2) 3.578 .
H(11) O(2) 2.950 55602
H(11) O(3) 2.312 55602
H(11) N(1) 3.283 55602
H(11) C(1) 3.071 45508
H(11) C(2) 3.462 45508
H(12) F(2) 2.613 55607
H(12) F(5) 3.119 55602
H(12) O(2) 2.870 55602
H(12) O(3) 2.972 .
H(12) O(3) 3.596 55602
H(12) N(1) 3.406 55602
H(12) C(1) 3.498 55607
H(12) C(2) 3.543 55607
H(12) C(5) 3.588 55602
H(12) H(1) 3.081 55602
H(13) F(2) 3.569 55607
H(13) O(3) 2.998 .
H(13) N(1) 3.359 .
H(13) C(5) 3.395 .
H(13) C(8) 3.471 55602
H(13) C(14) 3.304 55601
H(13) C(16) 3.191 55603
H(13) H(1) 3.587 55602
H(13) H(8) 3.008 55604
H(13) H(9) 2.369 55601
H(13) H(9) 2.771 55604
Ru(1) Ru(1) 2.2921(2) 55607
